data_2011545
loop_
_publ_author_name
'Hosomi, Hiroyuki'
'Ohba, Shigeru'
'Ito, Yoshikatsu'

_publ_section_title
;
 Benzene-1,2,4,5-tetracarboxylic acid--<i>trans</i>-cinnamamide(1/2)
;
_journal_issue 11
_journal_name_full 'Acta Crystallographica Section C'
_journal_page_first e511
_journal_page_last e511
_journal_paper_doi 10.1107/S0108270100013391
_journal_volume 56
_journal_year 2000
_chemical_formula_moiety 'C10 H6 O8, 2C9 H9 N O'
_chemical_formula_sum 'C28 H24 N2 O10'
_chemical_formula_weight 548.51
_space_group_IT_number 15
_symmetry_cell_setting monoclinic
_symmetry_space_group_name_Hall '-C 2yc'
_symmetry_space_group_name_H-M 'C 1 2/c 1'
_cell_angle_alpha 90
_cell_angle_beta 107.40(2)
_cell_angle_gamma 90
_cell_formula_units_Z 4
_cell_length_a 7.163(2)
_cell_length_b 39.861(9)
_cell_length_c 10.053(3)
_cell_measurement_reflns_used 24
_cell_measurement_temperature 298.0(10)
_cell_measurement_theta_max 14.4
_cell_measurement_theta_min 12.2
_cell_volume 2739.0(13)
_computing_cell_refinement
;
MSC/AFC Diffractometer Control Software
;
_computing_data_collection
;
MSC/AFC Diffractometer Control Software
(Molecular Structure Corporation, 1993)
;
_computing_data_reduction 'TEXSAN (Molecular Structure Corporation, 1999)'
_computing_publication_material TEXSAN
_computing_structure_refinement 'SHELXL97 (Sheldrick, 1997)'
_computing_structure_solution 'SIR92 (Altomare et al., 1994)'
_diffrn_measurement_device_type 'Rigaku AFC-7R'
_diffrn_measurement_method \w
_diffrn_radiation_type MoK\a
_diffrn_radiation_wavelength .71073
_diffrn_reflns_av_R_equivalents .028
_diffrn_reflns_limit_h_max 0
_diffrn_reflns_limit_h_min -9
_diffrn_reflns_limit_k_max 52
_diffrn_reflns_limit_k_min 0
_diffrn_reflns_limit_l_max 13
_diffrn_reflns_limit_l_min -13
_diffrn_reflns_number 3396
_diffrn_reflns_theta_max 27.5
_diffrn_reflns_theta_min 2.5
_diffrn_standards_decay_% 0
_diffrn_standards_interval_count 150
_diffrn_standards_number 3
_exptl_absorpt_coefficient_mu .102
_exptl_absorpt_correction_type none
_exptl_crystal_colour colourless
_exptl_crystal_density_diffrn 1.330
_exptl_crystal_density_method 'not measured'
_exptl_crystal_description plate
_exptl_crystal_size_max .4
_exptl_crystal_size_mid .4
_exptl_crystal_size_min .1
_refine_diff_density_max .21
_refine_diff_density_min -.26
_refine_ls_extinction_coef .0018(4)
_refine_ls_extinction_method 'SHELXL97 (Sheldrick, 1997)'
_refine_ls_goodness_of_fit_ref .95
_refine_ls_hydrogen_treatment refall
_refine_ls_number_parameters 234
_refine_ls_number_reflns 3157
_refine_ls_R_factor_gt .060
_refine_ls_shift/su_max .001
_refine_ls_structure_factor_coef Fsqd
_refine_ls_weighting_details 'w = 1/[\s^2^(Fo^2^) + (0.0643P)^2^] where P = (Fo^2^+2Fc^2^)/3'
_refine_ls_weighting_scheme calc
_refine_ls_wR_factor_ref .158
_reflns_number_gt 1298
_reflns_number_total 3157
_reflns_threshold_expression I>2\s(I)
_cod_data_source_file qa0404.cif
_cod_data_source_block I
_cod_original_cell_volume 2739.1(14)
_cod_original_sg_symbol_H-M 'C 2/c'
_cod_original_formula_sum 'C28 H24 N2 O10 '
_cod_database_code 2011545
_cod_database_fobs_code 2011545

loop_
_symmetry_equiv_pos_as_xyz
x,y,z
-x,y,1/2-z
-x,-y,-z
x,-y,1/2+z
1/2+x,1/2+y,z
1/2-x,1/2+y,1/2-z
1/2-x,1/2-y,-z
1/2+x,1/2-y,1/2+z

loop_
_atom_site_label
_atom_site_fract_x
_atom_site_fract_y
_atom_site_fract_z
_atom_site_U_iso_or_equiv
_atom_site_adp_type
_atom_site_calc_flag
_atom_site_refinement_flags
_atom_site_occupancy
_atom_site_disorder_assembly
_atom_site_disorder_group
_atom_site_type_symbol
O1 .5735(4) .33059(5) .5127(2) .0511(7) Uani d . 1.00 . . O
O2 .3497(4) .31515(5) .3144(2) .0487(7) Uani d . 1.00 . . O
O3 .6009(6) .46199(6) .5189(3) .0920(10) Uani d . 1.00 . . O
O4 .3745(5) .48197(6) .3385(3) .0970(10) Uani d . 1.00 . . O
O5 .3719(3) .25414(5) .3828(2) .0460(6) Uani d . 1.00 . . O
N6 .5890(5) .26039(7) .5949(3) .0505(8) Uani d . 1.00 . . N
C7 .4789(5) .33585(7) .3927(3) .0370(7) Uani d . 1.00 . . C
C8 .4940(5) .36777(6) .3181(3) .0367(8) Uani d . 1.00 . . C
C9 .4951(5) .39797(7) .3875(3) .0440(8) Uani d . 1.00 . . C
C10 .4990(5) .42825(7) .3193(3) .0451(9) Uani d . 1.00 . . C
C11 .4942(6) .45973(8) .3981(3) .0540(10) Uani d . 1.00 . . C
C12 .4787(5) .24130(7) .4933(3) .0413(8) Uani d . 1.00 . . C
C13 .4868(5) .20497(8) .5149(3) .0459(9) Uani d . 1.00 . . C
C14 .3884(6) .18350(8) .4205(3) .0477(9) Uani d . 1.00 . . C
C15 .3859(5) .14689(8) .4306(3) .0483(9) Uani d . 1.00 . . C
C16 .2855(7) .12791(9) .3169(4) .0720(10) Uani d . 1.00 . . C
C17 .2863(9) .09340(10) .3212(5) .089(2) Uani d . 1.00 . . C
C18 .3872(7) .07680(10) .4409(5) .0740(10) Uani d . 1.00 . . C
C19 .4841(7) .09530(10) .5556(5) .0760(10) Uani d . 1.00 . . C
C20 .4855(6) .12981(9) .5519(4) .0620(10) Uani d . 1.00 . . C
H2 .358(6) .2927(5) .354(4) .0935(2) Uiso d . 1.00 . . H
H3 .550(13) .480(2) .565(9) .1203(5) Uiso d P .50 . A H
H4 .354(10) .5023(10) .387(6) .0599(3) Uiso d P .50 . B H
H6A .596(6) .2825(3) .590(4) .0819(2) Uiso d . 1.00 . . H
H6B .664(4) .2515(8) .671(2) .06310(10) Uiso d . 1.00 . . H
H9 .479(5) .3980(7) .482(3) .04930(10) Uiso d . 1.00 . . H
H13 .572(6) .1964(9) .605(4) .0802(2) Uiso d . 1.00 . . H
H14 .305(5) .1911(8) .331(3) .05760(10) Uiso d . 1.00 . . H
H16 .215(7) .1390(10) .237(5) .1044(2) Uiso d . 1.00 . . H
H17 .225(7) .0810(10) .247(5) .1058(2) Uiso d . 1.00 . . H
H18 .394(5) .0502(10) .440(3) .07350(10) Uiso d . 1.00 . . H
H19 .551(7) .0840(10) .636(5) .1208(2) Uiso d . 1.00 . . H
H20 .570(7) .1420(10) .632(5) .1126(2) Uiso d . 1.00 . . H

loop_
_atom_site_aniso_label
_atom_site_aniso_U_11
_atom_site_aniso_U_22
_atom_site_aniso_U_33
_atom_site_aniso_U_12
_atom_site_aniso_U_13
_atom_site_aniso_U_23
O1 .079(2) .0340(10) .0280(10) -.0090(10) -.0030(10) .0025(9)
O2 .066(2) .0300(10) .0370(10) -.0080(10) -.0030(10) .0057(9)
O3 .139(3) .050(2) .060(2) .028(2) -.014(2) -.0210(10)
O4 .157(3) .046(2) .062(2) .043(2) -.008(2) -.0160(10)
O5 .0590(10) .0330(10) .0340(10) -.0050(10) -.0050(10) .0071(9)
N6 .060(2) .042(2) .036(2) -.007(2) -.0080(10) .0050(10)
C7 .053(2) .0240(10) .033(2) .0000(10) .011(2) .0010(10)
C8 .051(2) .0250(10) .0310(10) .0030(10) .0080(10) -.0010(10)
C9 .067(2) .031(2) .032(2) .002(2) .013(2) -.0030(10)
C10 .068(3) .026(2) .040(2) .003(2) .015(2) -.0040(10)
C11 .089(3) .028(2) .043(2) .005(2) .016(2) .0000(10)
C12 .042(2) .043(2) .037(2) -.001(2) .0080(10) .0060(10)
C13 .050(2) .039(2) .040(2) -.004(2) .001(2) .0090(10)
C14 .056(2) .040(2) .041(2) .003(2) .006(2) .0140(10)
C15 .054(2) .038(2) .050(2) .004(2) .010(2) .0060(10)
C16 .099(4) .046(2) .053(2) -.002(2) -.004(2) .001(2)
C17 .128(5) .050(3) .073(3) -.011(3) .008(3) -.012(2)
C18 .087(3) .038(2) .096(3) .002(2) .026(3) .006(2)
C19 .079(3) .050(3) .084(3) .003(2) .003(3) .025(2)
C20 .062(3) .044(2) .064(2) .000(2) -.008(2) .010(2)

loop_
_atom_type_symbol
_atom_type_description
_atom_type_scat_dispersion_real
_atom_type_scat_dispersion_imag
_atom_type_scat_source
C C .003 .002
;International Tables for Crystallography
(1992, Vol. C)
;
H H .000 .000
;International Tables for Crystallography
(1992, Vol. C)
;
N N .006 .003
;International Tables for Crystallography
(1992, Vol. C)
;
O O .011 .006
;International Tables for Crystallography
(1992, Vol. C)
;

loop_
_geom_angle_atom_site_label_1
_geom_angle_atom_site_label_2
_geom_angle_atom_site_label_3
_geom_angle_site_symmetry_1
_geom_angle_site_symmetry_2
_geom_angle_site_symmetry_3
_geom_angle
_geom_angle_publ_flag
C7 O2 H2 1_555 1_555 1_555 112.0(10) no
C11 O3 H3 1_555 1_555 1_555 108(4) no
C11 O4 H4 1_555 1_555 1_555 122(3) no
C12 N6 H6A 1_555 1_555 1_555 123(2) no
C12 N6 H6B 1_555 1_555 1_555 120.0(10) no
H6A N6 H6B 1_555 1_555 1_555 115(2) no
O1 C7 O2 1_555 1_555 1_555 124.9(3) no
O1 C7 C8 1_555 1_555 1_555 122.9(3) no
O2 C7 C8 1_555 1_555 1_555 112.2(2) no
C7 C8 C8 1_555 1_555 2_655 121.7(2) no
C7 C8 C9 1_555 1_555 1_555 118.3(3) no
C8 C8 C9 2_655 1_555 1_555 120.0(2) no
C8 C9 C10 1_555 1_555 1_555 120.1(3) no
C8 C9 H9 1_555 1_555 1_555 119.0(10) no
C10 C9 H9 1_555 1_555 1_555 119.0(10) no
C9 C10 C10 1_555 1_555 2_655 119.9(2) no
C9 C10 C11 1_555 1_555 1_555 117.5(3) no
C10 C10 C11 2_655 1_555 1_555 122.6(2) no
O3 C11 O4 1_555 1_555 1_555 123.6(3) no
O3 C11 C10 1_555 1_555 1_555 118.7(3) no
O4 C11 C10 1_555 1_555 1_555 117.6(3) no
O5 C12 N6 1_555 1_555 1_555 120.8(3) no
O5 C12 C13 1_555 1_555 1_555 121.4(3) no
N6 C12 C13 1_555 1_555 1_555 117.7(3) no
C12 C13 C14 1_555 1_555 1_555 123.3(3) no
C12 C13 H13 1_555 1_555 1_555 117(2) no
C14 C13 H13 1_555 1_555 1_555 119(2) no
C13 C14 C15 1_555 1_555 1_555 127.9(3) no
C13 C14 H14 1_555 1_555 1_555 121.0(10) no
C15 C14 H14 1_555 1_555 1_555 111.0(10) no
C14 C15 C16 1_555 1_555 1_555 120.2(3) no
C14 C15 C20 1_555 1_555 1_555 122.3(3) no
C16 C15 C20 1_555 1_555 1_555 117.4(3) no
C15 C16 C17 1_555 1_555 1_555 121.8(4) no
C15 C16 H16 1_555 1_555 1_555 117(2) no
C17 C16 H16 1_555 1_555 1_555 120(2) no
C16 C17 C18 1_555 1_555 1_555 120.2(4) no
C16 C17 H17 1_555 1_555 1_555 121(2) no
C18 C17 H17 1_555 1_555 1_555 118(2) no
C17 C18 C19 1_555 1_555 1_555 118.8(4) no
C17 C18 H18 1_555 1_555 1_555 119.0(10) no
C19 C18 H18 1_555 1_555 1_555 122.0(10) no
C18 C19 C20 1_555 1_555 1_555 121.4(4) no
C18 C19 H19 1_555 1_555 1_555 118(2) no
C20 C19 H19 1_555 1_555 1_555 120(2) no
C15 C20 C19 1_555 1_555 1_555 120.4(3) no
C15 C20 H20 1_555 1_555 1_555 119(2) no
C19 C20 H20 1_555 1_555 1_555 119(2) no

loop_
_geom_bond_atom_site_label_1
_geom_bond_atom_site_label_2
_geom_bond_site_symmetry_1
_geom_bond_site_symmetry_2
_geom_bond_distance
_geom_bond_publ_flag
O1 C7 . . 1.212(3) yes
O2 C7 . . 1.312(3) yes
O2 H2 . . .98(2) no
O3 C11 . . 1.231(4) yes
O3 H3 . . .98(8) no
O4 C11 . . 1.254(4) yes
O4 H4 . . .98(5) no
O5 C12 . . 1.254(3) yes
N6 C12 . . 1.328(4) yes
N6 H6A . . .880(10) no
N6 H6B . . .87(2) no
C7 C8 . . 1.498(4) no
C8 C8 . 2_655 1.396(6) no
C8 C9 . . 1.391(4) no
C9 C10 . . 1.393(4) no
C9 H9 . . .99(3) no
C10 C10 . 2_655 1.397(6) no
C10 C11 . . 1.490(4) no
C12 C13 . . 1.463(4) yes
C13 C14 . . 1.315(4) yes
C13 H13 . . .99(3) no
C14 C15 . . 1.463(4) no
C14 H14 . . .97(3) no
C15 C16 . . 1.380(5) no
C15 C20 . . 1.393(5) no
C16 C17 . . 1.377(5) no
C16 H16 . . .93(4) no
C17 C18 . . 1.373(6) no
C17 H17 . . .88(4) no
C18 C19 . . 1.370(6) no
C18 H18 . . 1.06(4) no
C19 C20 . . 1.375(5) no
C19 H19 . . .93(4) no
C20 H20 . . .99(4) no

loop_
_geom_hbond_atom_site_label_D
_geom_hbond_atom_site_label_H
_geom_hbond_atom_site_label_A
_geom_hbond_site_symmetry_A
_geom_hbond_distance_DH
_geom_hbond_distance_HA
_geom_hbond_distance_DA
_geom_hbond_angle_DHA
O2 H2 O5 . .98(2) 1.56(2) 2.520(3) 166(4)
O3 H3 O4 3_666 .98(8) 1.79(7) 2.631(4) 141(8)
O4 H4 O3 3_666 .98(5) 1.69(4) 2.631(4) 161(6)
N6 H6A O1 . .880(10) 2.06(2) 2.910(3) 162(3)
N6 H6B O5 8_555 .87(2) 2.22(2) 3.052(3) 162(3)
